data_1511501
loop_
_publ_author_name
'Krogh-Moe, J.'

_publ_section_title
;
 The Crystal Structure of Strontium Diborate, Sr O (B2 O3)2
;
_journal_name_full 'Acta Chemica Scandinavica (1-27,1973-42,1988)'
_journal_page_first 2055
_journal_page_last 2060
_journal_paper_doi 10.3891/acta.chem.scand.18-2055
_journal_volume 18
_journal_year 1964
_chemical_formula_sum 'B4 O7 Sr'
_chemical_name_systematic 'Sr O (B2 O3)2'
_space_group_IT_number 31
_symmetry_space_group_name_Hall 'P 2ac -2'
_symmetry_space_group_name_H-M 'P m n 21'
_cell_angle_alpha 90
_cell_angle_beta 90
_cell_angle_gamma 90
_cell_formula_units_Z 2
_cell_length_a 10.711
_cell_length_b 4.427
_cell_length_c 4.235
_cell_volume 200.814
_citation_journal_id_ASTM ACSAA4
_cod_data_source_file boron4-x_130.cif
_cod_data_source_block B4O7Sr1
_cod_original_cell_volume 200.8135
_cod_original_formula_sum 'B4 O7 Sr1'
_cod_database_code 1511501

loop_
_symmetry_equiv_pos_as_xyz
x,y,z
-x+1/2,-y,z+1/2
-x,y,z
x+1/2,-y,z+1/2

loop_
_atom_site_label
_atom_site_type_symbol
_atom_site_fract_x
_atom_site_fract_y
_atom_site_fract_z
_atom_site_occupancy
_atom_site_U_iso_or_equiv
Sr1 Sr+2 0 0.289 0 1 0.0
O1 O-2 0 0.728 0.454 1 0.0
O4 O-2 0.365 0.226 0.335 1 0.0
B1 B+3 0.379 0.174 0.976 1 0.0
O2 O-2 0.359 0.857 0.064 1 0.0
O3 O-2 0.221 0.631 0.335 1 0.0
B2 B+3 0.246 0.671 0.963 1 0.0
